data_1566009
loop_
_publ_author_name
'Han, Xiu-Juan'
'Li, Ruo-Yu'
'Yue, Yong-Ning'
'Zhang, Yang'
'Dong, Wen-Kui'

_publ_section_title
;
 Studying anion-dependent paradoxically fluorescent Cu(II) complexes
 bearing a pyridine-decorated tetradentate half-salamo-like ligand
;
_journal_name_full 'Inorganica Chimica Acta'
_journal_page_first 120634
_journal_paper_doi 10.1016/j.ica.2021.120634
_journal_volume 529
_journal_year 2022
_chemical_formula_moiety 'C15 H13 Br Cu N4 O5'
_chemical_formula_sum 'C15 H13 Br Cu N4 O5'
_chemical_formula_weight 472.74
_space_group_crystal_system monoclinic
_space_group_IT_number 14
_space_group_name_Hall '-P 2yn'
_space_group_name_H-M_alt 'P 1 21/n 1'
_atom_sites_solution_hydrogens geom
_atom_sites_solution_primary dual
_cell_angle_alpha 90
_cell_angle_beta 93.703(2)
_cell_angle_gamma 90
_cell_formula_units_Z 4
_cell_length_a 10.1814(3)
_cell_length_b 11.8905(3)
_cell_length_c 13.7196(3)
_cell_measurement_reflns_used 6263
_cell_measurement_temperature 173(2)
_cell_measurement_theta_max 72.00
_cell_measurement_theta_min 5.25
_cell_volume 1657.45(7)
_computing_cell_refinement 'SAINT V8.38A (?, 2016)'
_computing_data_reduction 'SAINT V8.38A (?, 2016)'
_computing_molecular_graphics 'Olex2 (Dolomanov et al., 2009)'
_computing_publication_material 'Olex2 (Dolomanov et al., 2009)'
_computing_structure_refinement 'ShelXL (Sheldrick, 2015)'
_computing_structure_solution 'ShelXT (Sheldrick, 2015)'
_diffrn_ambient_temperature 173.0
_diffrn_measured_fraction_theta_full 0.997
_diffrn_measured_fraction_theta_max 0.993
_diffrn_measurement_device_type 'Bruker D8 Venture'
_diffrn_measurement_method '\f and \w scans'
_diffrn_radiation_monochromator graphite
_diffrn_radiation_type CuK\a
_diffrn_radiation_wavelength 1.54178
_diffrn_reflns_av_R_equivalents 0.0730
_diffrn_reflns_av_unetI/netI 0.0401
_diffrn_reflns_Laue_measured_fraction_full 0.997
_diffrn_reflns_Laue_measured_fraction_max 0.993
_diffrn_reflns_limit_h_max 11
_diffrn_reflns_limit_h_min -12
_diffrn_reflns_limit_k_max 12
_diffrn_reflns_limit_k_min -14
_diffrn_reflns_limit_l_max 16
_diffrn_reflns_limit_l_min -16
_diffrn_reflns_number 19617
_diffrn_reflns_point_group_measured_fraction_full 0.997
_diffrn_reflns_point_group_measured_fraction_max 0.993
_diffrn_reflns_theta_full 67.679
_diffrn_reflns_theta_max 72.170
_diffrn_reflns_theta_min 4.926
_diffrn_standards_number 0
_exptl_absorpt_coefficient_mu 5.029
_exptl_absorpt_correction_T_max 0.7536
_exptl_absorpt_correction_T_min 0.6131
_exptl_absorpt_correction_type multi-scan
_exptl_absorpt_process_details
'SADABS-2016/2 (Bruker,2016/2) was used for absorption correction. wR2(int) was 0.0928 before and 0.0657 after correction. The Ratio of minimum to maximum transmission is 0.8136. The \l/2 correction factor is Not present.'
_exptl_crystal_colour brown-gray
_exptl_crystal_density_diffrn 1.894
_exptl_crystal_description block
_exptl_crystal_F_000 940
_exptl_crystal_size_max 0.14
_exptl_crystal_size_mid 0.13
_exptl_crystal_size_min 0.11
_refine_diff_density_max 0.572
_refine_diff_density_min -0.445
_refine_diff_density_rms 0.080
_refine_ls_extinction_coef .
_refine_ls_extinction_method none
_refine_ls_goodness_of_fit_ref 1.052
_refine_ls_hydrogen_treatment constr
_refine_ls_matrix_type full
_refine_ls_number_parameters 235
_refine_ls_number_reflns 3251
_refine_ls_number_restraints 0
_refine_ls_restrained_S_all 1.052
_refine_ls_R_factor_all 0.0483
_refine_ls_R_factor_gt 0.0353
_refine_ls_shift/su_max 0.001
_refine_ls_shift/su_mean 0.000
_refine_ls_structure_factor_coef Fsqd
_refine_ls_weighting_details 'w=1/[\s^2^(Fo^2^)+(0.0235P)^2^+1.7579P] where P=(Fo^2^+2Fc^2^)/3'
_refine_ls_weighting_scheme calc
_refine_ls_wR_factor_gt 0.0717
_refine_ls_wR_factor_ref 0.0778
_reflns_Friedel_coverage 0.000
_reflns_Friedel_fraction_full .
_reflns_Friedel_fraction_max .
_reflns_number_gt 2674
_reflns_number_total 3251
_reflns_threshold_expression 'I > 2\s(I)'
_cod_data_source_file ICA-2022-529-120634.cif
_cod_data_source_block 2
_cod_database_code 1566009
_shelx_space_group_comment
;
The symmetry employed for this shelxl refinement is uniquely defined
by the following loop, which should always be used as a source of
symmetry information in preference to the above space-group names.
They are only intended as comments.
;
_shelx_estimated_absorpt_t_max 0.608
_shelx_estimated_absorpt_t_min 0.539
_olex2_refinement_description
;
1. Fixed Uiso
 At 1.2 times of:
  All C(H) groups, All C(H,H) groups
2.a Secondary CH2 refined with riding coordinates:
 C7(H7A,H7B), C8(H8A,H8B)
2.b Aromatic/amide H refined with riding coordinates:
 C1(H1), C2(H2), C3(H3), C4(H4), C6(H6), C9(H9), C12(H12), C13(H13), C15(H15)
;

loop_
_space_group_symop_operation_xyz
'x, y, z'
'-x+1/2, y+1/2, -z+1/2'
'-x, -y, -z'
'x-1/2, -y-1/2, z-1/2'

loop_
_atom_site_label
_atom_site_type_symbol
_atom_site_fract_x
_atom_site_fract_y
_atom_site_fract_z
_atom_site_U_iso_or_equiv
_atom_site_adp_type
_atom_site_occupancy
_atom_site_site_symmetry_order
_atom_site_calc_flag
_atom_site_refinement_flags_posn
_atom_site_refinement_flags_adp
_atom_site_refinement_flags_occupancy
_atom_site_disorder_assembly
_atom_site_disorder_group
Br1 Br 0.05214(4) 0.79404(3) 0.33175(2) 0.03089(10) Uani 1 1 d . . . . .
C1 C 0.4138(4) 0.7480(3) 0.1838(2) 0.0303(7) Uani 1 1 d . . . . .
H1 H 0.389148 0.672277 0.195172 0.036 Uiso 1 1 calc R . . . .
C2 C 0.4752(4) 0.7739(3) 0.0992(2) 0.0335(8) Uani 1 1 d . . . . .
H2 H 0.490929 0.717014 0.052732 0.040 Uiso 1 1 calc R . . . .
C3 C 0.5130(4) 0.8835(3) 0.0836(2) 0.0342(8) Uani 1 1 d . . . . .
H3 H 0.556073 0.902744 0.026455 0.041 Uiso 1 1 calc R . . . .
C4 C 0.4876(4) 0.9655(3) 0.1522(2) 0.0316(7) Uani 1 1 d . . . . .
H4 H 0.513798 1.041328 0.143480 0.038 Uiso 1 1 calc R . . . .
C5 C 0.4231(3) 0.9334(3) 0.2335(2) 0.0278(7) Uani 1 1 d . . . . .
C6 C 0.3827(4) 1.0146(3) 0.3056(2) 0.0290(7) Uani 1 1 d . . . . .
H6 H 0.399593 1.092832 0.299826 0.035 Uiso 1 1 calc R . . . .
C7 C 0.1941(4) 1.0067(3) 0.5071(2) 0.0356(8) Uani 1 1 d . . . . .
H7A H 0.142543 0.945593 0.473890 0.043 Uiso 1 1 calc R . . . .
H7B H 0.131371 1.064775 0.526792 0.043 Uiso 1 1 calc R . . . .
C8 C 0.2667(4) 0.9599(3) 0.5973(2) 0.0389(9) Uani 1 1 d . . . . .
H8A H 0.301296 1.023427 0.637958 0.047 Uiso 1 1 calc R . . . .
H8B H 0.203440 0.918320 0.635643 0.047 Uiso 1 1 calc R . . . .
C9 C 0.3418(3) 0.7008(3) 0.5756(2) 0.0255(6) Uani 1 1 d . . . . .
H9 H 0.357618 0.708671 0.644235 0.031 Uiso 1 1 calc R . . . .
C10 C 0.3303(3) 0.5882(3) 0.5353(2) 0.0235(6) Uani 1 1 d . . . . .
C11 C 0.3356(3) 0.5662(3) 0.4330(2) 0.0240(6) Uani 1 1 d . . . . .
C12 C 0.3455(3) 0.4517(3) 0.4038(2) 0.0252(6) Uani 1 1 d . . . . .
H12 H 0.354619 0.434999 0.336818 0.030 Uiso 1 1 calc R . . . .
C13 C 0.3421(3) 0.3652(3) 0.4692(2) 0.0269(7) Uani 1 1 d . . . . .
H13 H 0.347293 0.289448 0.447763 0.032 Uiso 1 1 calc R . . . .
C14 C 0.3309(3) 0.3897(3) 0.5682(2) 0.0258(7) Uani 1 1 d . . . . .
C15 C 0.3274(3) 0.4993(3) 0.6014(2) 0.0258(6) Uani 1 1 d . . . . .
H15 H 0.323057 0.514132 0.669154 0.031 Uiso 1 1 calc R . . . .
Cu1 Cu 0.30919(5) 0.80184(4) 0.37956(3) 0.02492(12) Uani 1 1 d . . . . .
N1 N 0.3885(3) 0.8264(2) 0.24960(18) 0.0265(6) Uani 1 1 d . . . . .
N2 N 0.3233(3) 0.9741(2) 0.37661(18) 0.0267(6) Uani 1 1 d . . . . .
N3 N 0.3319(3) 0.7902(2) 0.52357(18) 0.0273(6) Uani 1 1 d . . . . .
N4 N 0.3335(3) 0.2983(2) 0.6377(2) 0.0347(7) Uani 1 1 d . . . . .
O1 O 0.2798(3) 1.05517(19) 0.43983(16) 0.0356(6) Uani 1 1 d . . . . .
O2 O 0.3739(3) 0.8864(2) 0.57875(17) 0.0368(6) Uani 1 1 d . . . . .
O3 O 0.3375(3) 0.64346(19) 0.36707(15) 0.0299(5) Uani 1 1 d . . . . .
O4 O 0.3054(3) 0.3169(2) 0.72162(18) 0.0474(7) Uani 1 1 d . . . . .
O5 O 0.3661(4) 0.2050(2) 0.60939(19) 0.0505(8) Uani 1 1 d . . . . .

loop_
_atom_site_aniso_label
_atom_site_aniso_U_11
_atom_site_aniso_U_22
_atom_site_aniso_U_33
_atom_site_aniso_U_23
_atom_site_aniso_U_13
_atom_site_aniso_U_12
Br1 0.0312(2) 0.03526(19) 0.02613(16) -0.00208(13) 0.00139(13) -0.00255(15)
C1 0.0330(19) 0.0312(17) 0.0265(15) 0.0010(13) 0.0006(14) 0.0027(14)
C2 0.034(2) 0.040(2) 0.0266(15) 0.0001(13) 0.0050(14) 0.0058(15)
C3 0.0241(18) 0.050(2) 0.0285(16) 0.0079(15) 0.0026(14) 0.0007(16)
C4 0.0264(18) 0.0392(19) 0.0288(15) 0.0091(14) -0.0015(14) -0.0052(15)
C5 0.0245(17) 0.0316(17) 0.0266(15) 0.0049(13) -0.0037(13) -0.0003(14)
C6 0.0339(19) 0.0248(16) 0.0277(15) 0.0040(12) -0.0027(14) -0.0044(14)
C7 0.047(2) 0.0287(18) 0.0324(17) -0.0062(13) 0.0108(16) -0.0038(16)
C8 0.070(3) 0.0216(16) 0.0259(16) -0.0047(12) 0.0079(17) -0.0086(17)
C9 0.0312(18) 0.0244(15) 0.0208(13) 0.0019(11) 0.0006(12) -0.0019(13)
C10 0.0216(16) 0.0269(16) 0.0215(13) -0.0006(11) -0.0016(12) 0.0017(12)
C11 0.0210(16) 0.0275(16) 0.0235(14) 0.0014(12) 0.0013(12) -0.0014(12)
C12 0.0225(16) 0.0286(16) 0.0242(14) -0.0001(12) -0.0001(12) 0.0024(13)
C13 0.0255(18) 0.0241(16) 0.0308(16) -0.0027(12) -0.0014(13) -0.0022(13)
C14 0.0264(18) 0.0237(15) 0.0268(15) 0.0056(12) -0.0025(13) -0.0016(13)
C15 0.0275(17) 0.0280(16) 0.0218(14) 0.0009(12) 0.0003(12) -0.0036(13)
Cu1 0.0341(3) 0.0218(2) 0.0189(2) 0.00261(17) 0.00206(18) -0.0006(2)
N1 0.0294(15) 0.0290(14) 0.0211(12) 0.0042(10) 0.0013(11) 0.0005(11)
N2 0.0339(16) 0.0234(13) 0.0226(12) -0.0008(10) 0.0011(11) -0.0008(12)
N3 0.0358(16) 0.0221(13) 0.0235(12) -0.0032(10) -0.0009(11) -0.0046(12)
N4 0.047(2) 0.0246(14) 0.0315(14) 0.0021(11) -0.0045(13) -0.0059(13)
O1 0.0599(18) 0.0220(11) 0.0255(11) 0.0007(9) 0.0082(11) 0.0001(11)
O2 0.0559(18) 0.0232(12) 0.0296(11) -0.0026(9) -0.0112(11) -0.0098(11)
O3 0.0426(15) 0.0266(12) 0.0207(10) 0.0023(8) 0.0021(10) 0.0050(10)
O4 0.079(2) 0.0362(14) 0.0273(12) 0.0069(10) 0.0062(13) -0.0056(14)
O5 0.089(2) 0.0215(13) 0.0392(14) 0.0023(10) -0.0099(14) -0.0023(14)

loop_
_atom_type_symbol
_atom_type_description
_atom_type_scat_dispersion_real
_atom_type_scat_dispersion_imag
_atom_type_scat_source
C C 0.0181 0.0091 'International Tables Vol C Tables 4.2.6.8 and 6.1.1.4'
H H 0.0000 0.0000 'International Tables Vol C Tables 4.2.6.8 and 6.1.1.4'
Br Br -0.6763 1.2805 'International Tables Vol C Tables 4.2.6.8 and 6.1.1.4'
Cu Cu -1.9646 0.5888 'International Tables Vol C Tables 4.2.6.8 and 6.1.1.4'
N N 0.0311 0.0180 'International Tables Vol C Tables 4.2.6.8 and 6.1.1.4'
O O 0.0492 0.0322 'International Tables Vol C Tables 4.2.6.8 and 6.1.1.4'

loop_
_geom_angle_atom_site_label_1
_geom_angle_atom_site_label_2
_geom_angle_atom_site_label_3
_geom_angle
_geom_angle_site_symmetry_1
_geom_angle_site_symmetry_3
C2 C1 H1 119.1 . .
N1 C1 H1 119.1 . .
N1 C1 C2 121.8(3) . .
C1 C2 H2 120.5 . .
C3 C2 C1 119.0(3) . .
C3 C2 H2 120.5 . .
C2 C3 H3 120.3 . .
C2 C3 C4 119.4(3) . .
C4 C3 H3 120.3 . .
C3 C4 H4 121.0 . .
C5 C4 C3 118.1(3) . .
C5 C4 H4 121.0 . .
C4 C5 C6 122.2(3) . .
N1 C5 C4 122.5(3) . .
N1 C5 C6 115.3(3) . .
C5 C6 H6 122.1 . .
N2 C6 C5 115.8(3) . .
N2 C6 H6 122.1 . .
H7A C7 H7B 107.8 . .
C8 C7 H7A 109.0 . .
C8 C7 H7B 109.0 . .
O1 C7 H7A 109.0 . .
O1 C7 H7B 109.0 . .
O1 C7 C8 113.0(3) . .
C7 C8 H8A 108.6 . .
C7 C8 H8B 108.6 . .
H8A C8 H8B 107.6 . .
O2 C8 C7 114.7(3) . .
O2 C8 H8A 108.6 . .
O2 C8 H8B 108.6 . .
C10 C9 H9 118.2 . .
N3 C9 H9 118.2 . .
N3 C9 C10 123.5(3) . .
C11 C10 C9 122.3(3) . .
C15 C10 C9 117.2(3) . .
C15 C10 C11 120.2(3) . .
C12 C11 C10 117.3(3) . .
O3 C11 C10 124.1(3) . .
O3 C11 C12 118.5(3) . .
C11 C12 H12 119.0 . .
C13 C12 C11 121.9(3) . .
C13 C12 H12 119.0 . .
C12 C13 H13 120.4 . .
C12 C13 C14 119.2(3) . .
C14 C13 H13 120.4 . .
C13 C14 N4 119.0(3) . .
C15 C14 C13 121.4(3) . .
C15 C14 N4 119.5(3) . .
C10 C15 H15 120.0 . .
C14 C15 C10 119.9(3) . .
C14 C15 H15 120.0 . .
N1 Cu1 Br1 103.28(8) . .
N1 Cu1 N2 78.83(11) . .
N2 Cu1 Br1 95.69(9) . .
N3 Cu1 Br1 107.06(9) . .
N3 Cu1 N1 149.49(12) . .
N3 Cu1 N2 94.90(11) . .
O3 Cu1 Br1 95.46(8) . .
O3 Cu1 N1 89.56(10) . .
O3 Cu1 N2 165.47(11) . .
O3 Cu1 N3 90.70(10) . .
C1 N1 C5 119.1(3) . .
C1 N1 Cu1 126.9(2) . .
C5 N1 Cu1 113.9(2) . .
C6 N2 Cu1 115.5(2) . .
C6 N2 O1 113.6(3) . .
O1 N2 Cu1 130.90(19) . .
C9 N3 Cu1 127.9(2) . .
C9 N3 O2 111.1(2) . .
O2 N3 Cu1 119.16(19) . .
O4 N4 C14 119.2(3) . .
O4 N4 O5 123.0(3) . .
O5 N4 C14 117.7(3) . .
N2 O1 C7 110.8(2) . .
N3 O2 C8 112.3(3) . .
C11 O3 Cu1 128.9(2) . .

loop_
_geom_bond_atom_site_label_1
_geom_bond_atom_site_label_2
_geom_bond_distance
_geom_bond_site_symmetry_2
Br1 Cu1 2.6583(6) .
C1 H1 0.9500 .
C1 C2 1.388(5) .
C1 N1 1.335(4) .
C2 H2 0.9500 .
C2 C3 1.379(5) .
C3 H3 0.9500 .
C3 C4 1.392(5) .
C4 H4 0.9500 .
C4 C5 1.384(5) .
C5 C6 1.460(5) .
C5 N1 1.342(4) .
C6 H6 0.9500 .
C6 N2 1.275(4) .
C7 H7A 0.9900 .
C7 H7B 0.9900 .
C7 C8 1.506(5) .
C7 O1 1.432(4) .
C8 H8A 0.9900 .
C8 H8B 0.9900 .
C8 O2 1.434(5) .
C9 H9 0.9500 .
C9 C10 1.450(4) .
C9 N3 1.281(4) .
C10 C11 1.431(4) .
C10 C15 1.394(4) .
C11 C12 1.425(4) .
C11 O3 1.290(4) .
C12 H12 0.9500 .
C12 C13 1.367(5) .
C13 H13 0.9500 .
C13 C14 1.402(4) .
C14 C15 1.382(5) .
C14 N4 1.444(4) .
C15 H15 0.9500 .
Cu1 N1 2.025(3) .
Cu1 N2 2.053(3) .
Cu1 N3 1.979(3) .
Cu1 O3 1.915(2) .
N2 O1 1.389(3) .
N3 O2 1.422(3) .
N4 O4 1.225(4) .
N4 O5 1.228(4) .
